data_2235942
loop_
_publ_author_name
'Townsend, James Alan'
'Desper, John'

_publ_section_title
;
 Diaqua[(1<i>R</i>,2<i>S</i>,4<i>R</i>,8<i>R</i>,9<i>S</i>,11<i>R</i>)-2,9-dimethyl-1,4,8,11-tetraazacyclotetradecane]nickel(II)
 dichloride dihydrate
;
_journal_coeditor_code PK2429
_journal_issue 8
_journal_name_full 'Acta Crystallographica Section E'
_journal_page_first m1111
_journal_page_last m1112
_journal_paper_doi 10.1107/S160053681203276X
_journal_volume 68
_journal_year 2012
_chemical_formula_iupac '[Ni (C12 H28 N4) (H2 O)2] Cl2, 2H2 O'
_chemical_formula_moiety 'C12 H32 N4 Ni O2 2+, 2(Cl -), 2(H2 O)'
_chemical_formula_sum 'C12 H36 Cl2 N4 Ni O4'
_chemical_formula_weight 430.06
_chemical_name_systematic
;
Diaqua[(1<i>R</i>,2<i>S</i>,4<i>R</i>,8<i>R</i>,9<i>S</i>,11<i>R</i>)-2,9-
dimethyl-1,4,8,11-tetraazacyclotetradecane]nickel(II) dichloride dihydrate
;
_space_group_IT_number 19
_symmetry_cell_setting orthorhombic
_symmetry_space_group_name_Hall 'P 2ac 2ab'
_symmetry_space_group_name_H-M 'P 21 21 21'
_atom_sites_solution_hydrogens geom
_atom_sites_solution_primary direct
_atom_sites_solution_secondary difmap
_audit_creation_method SHELXL-97
_cell_angle_alpha 90.00
_cell_angle_beta 90.00
_cell_angle_gamma 90.00
_cell_formula_units_Z 4
_cell_length_a 9.7309(8)
_cell_length_b 14.0994(11)
_cell_length_c 14.6000(11)
_cell_measurement_reflns_used 9955
_cell_measurement_temperature 120(2)
_cell_measurement_theta_max 33.24
_cell_measurement_theta_min 3.14
_cell_volume 2003.1(3)
_computing_cell_refinement 'SAINT (Bruker, 2009)'
_computing_data_collection 'APEX2 (Bruker, 2009)'
_computing_data_reduction 'SAINT (Bruker, 2009)'
_computing_molecular_graphics 'XP in SHELXTL (Sheldrick, 2008)'
_computing_publication_material 'XCIF in SHELXTL (Sheldrick, 2008)'
_computing_structure_refinement 'SHELXL97 (Sheldrick, 2008)'
_computing_structure_solution 'SHELXS97 (Sheldrick, 2008)'
_diffrn_ambient_temperature 120(2)
_diffrn_measured_fraction_theta_full 0.987
_diffrn_measured_fraction_theta_max 0.987
_diffrn_measurement_device_type 'Bruker APEXII CCD'
_diffrn_measurement_method '\f and \w scans'
_diffrn_radiation_monochromator graphite
_diffrn_radiation_source 'fine-focus sealed tube'
_diffrn_radiation_type MoK\a
_diffrn_radiation_wavelength 0.71073
_diffrn_reflns_av_R_equivalents 0.0610
_diffrn_reflns_av_sigmaI/netI 0.0565
_diffrn_reflns_limit_h_max 14
_diffrn_reflns_limit_h_min -14
_diffrn_reflns_limit_k_max 21
_diffrn_reflns_limit_k_min -20
_diffrn_reflns_limit_l_max 21
_diffrn_reflns_limit_l_min -22
_diffrn_reflns_number 25180
_diffrn_reflns_theta_full 33.14
_diffrn_reflns_theta_max 33.14
_diffrn_reflns_theta_min 2.90
_exptl_absorpt_coefficient_mu 1.257
_exptl_absorpt_correction_T_max 0.864
_exptl_absorpt_correction_T_min 0.720
_exptl_absorpt_correction_type multi-scan
_exptl_absorpt_process_details '(SADABS; Bruker, 2009)'
_exptl_crystal_colour purple
_exptl_crystal_density_diffrn 1.426
_exptl_crystal_density_method 'not measured'
_exptl_crystal_description plate
_exptl_crystal_F_000 920
_exptl_crystal_size_max 0.28
_exptl_crystal_size_mid 0.24
_exptl_crystal_size_min 0.12
_refine_diff_density_max 0.288
_refine_diff_density_min -0.384
_refine_ls_abs_structure_details 'Flack (1983), 3205 Friedel pairs'
_refine_ls_abs_structure_Flack -0.006(7)
_refine_ls_extinction_method none
_refine_ls_goodness_of_fit_ref 1.035
_refine_ls_hydrogen_treatment mixed
_refine_ls_matrix_type full
_refine_ls_number_parameters 246
_refine_ls_number_reflns 7454
_refine_ls_number_restraints 0
_refine_ls_restrained_S_all 1.035
_refine_ls_R_factor_all 0.0393
_refine_ls_R_factor_gt 0.0331
_refine_ls_shift/su_max 0.001
_refine_ls_shift/su_mean 0.000
_refine_ls_structure_factor_coef Fsqd
_refine_ls_weighting_details 'calc w=1/[\s^2^(Fo^2^)+(0.0350P)^2^] where P=(Fo^2^+2Fc^2^)/3'
_refine_ls_weighting_scheme calc
_refine_ls_wR_factor_gt 0.0790
_refine_ls_wR_factor_ref 0.0831
_reflns_number_gt 6563
_reflns_number_total 7454
_reflns_threshold_expression I>\s(I)
_cod_data_source_file pk2429.cif
_cod_data_source_block I
_cod_database_code 2235942
_cod_database_fobs_code 2235942

loop_
_symmetry_equiv_pos_as_xyz
'x, y, z'
'-x+1/2, -y, z+1/2'
'-x, y+1/2, -z+1/2'
'x+1/2, -y+1/2, -z'

loop_
_atom_site_type_symbol
_atom_site_label
_atom_site_fract_x
_atom_site_fract_y
_atom_site_fract_z
_atom_site_U_iso_or_equiv
_atom_site_adp_type
_atom_site_calc_flag
_atom_site_refinement_flags
_atom_site_occupancy
_atom_site_symmetry_multiplicity
Cl Cl1 0.71927(4) 0.16329(3) 0.06960(2) 0.02112(8) Uani d . 1 1
Cl Cl2 0.79391(5) 0.60262(3) 0.074484(19) 0.02032(8) Uani d . 1 1
Ni Ni1 0.749450(19) 0.382317(11) 0.280156(10) 0.01238(5) Uani d . 1 1
O O1 0.87944(13) 0.32002(8) 0.18131(7) 0.0182(2) Uani d . 1 1
H H1A 0.841(2) 0.2877(15) 0.1520(12) 0.022 Uiso d . 1 1
H H1B 0.925(2) 0.3587(13) 0.1483(12) 0.022 Uiso d . 1 1
O O2 0.63308(14) 0.43853(8) 0.16958(6) 0.0188(2) Uani d . 1 1
H H2A 0.670(3) 0.4766(14) 0.1447(12) 0.023 Uiso d . 1 1
H H2B 0.590(2) 0.4070(14) 0.1346(13) 0.023 Uiso d . 1 1
O O3 1.03357(16) 0.44143(10) 0.08293(8) 0.0264(3) Uani d . 1 1
H H3A 0.985(3) 0.4846(15) 0.0655(13) 0.032 Uiso d . 1 1
H H3B 1.069(3) 0.4260(15) 0.0375(15) 0.032 Uiso d . 1 1
O O4 0.49336(18) 0.32714(12) 0.05395(10) 0.0389(4) Uani d . 1 1
H H4A 0.538(3) 0.2856(19) 0.0410(16) 0.047 Uiso d . 1 1
H H4B 0.436(3) 0.3292(19) 0.0224(16) 0.047 Uiso d . 1 1
N N11 0.87279(15) 0.31679(9) 0.37995(8) 0.0157(2) Uani d . 1 1
H H11 0.838(2) 0.3325(13) 0.4315(10) 0.019 Uiso d . 1 1
C C12 1.02074(17) 0.33903(11) 0.37783(10) 0.0191(3) Uani d . 1 1
H H12A 1.0595 0.3182 0.3185 0.023 Uiso calc R 1 1
H H12B 1.0678 0.3032 0.4270 0.023 Uiso calc R 1 1
C C13 1.04857(18) 0.44409(11) 0.39043(10) 0.0200(3) Uani d . 1 1
H H13A 1.1473 0.4528 0.4045 0.024 Uiso calc R 1 1
H H13B 0.9956 0.4669 0.4440 0.024 Uiso calc R 1 1
C C14 1.01209(17) 0.50543(11) 0.30776(9) 0.0181(3) Uani d . 1 1
H H14A 1.0482 0.5702 0.3178 0.022 Uiso calc R 1 1
H H14B 1.0581 0.4792 0.2528 0.022 Uiso calc R 1 1
N N15 0.86136(14) 0.51134(9) 0.28990(7) 0.0151(2) Uani d . 1 1
H H15 0.849(2) 0.5386(13) 0.2377(11) 0.018 Uiso d . 1 1
C C16 0.79010(17) 0.57511(10) 0.35683(9) 0.0153(3) Uani d . 1 1
H H16A 0.8226 0.5585 0.4198 0.018 Uiso calc R 1 1
C C17 0.63766(18) 0.55513(10) 0.35165(9) 0.0168(3) Uani d . 1 1
H H17A 0.5890 0.5921 0.3993 0.020 Uiso calc R 1 1
H H17B 0.6020 0.5749 0.2911 0.020 Uiso calc R 1 1
N N18 0.61136(14) 0.45273(8) 0.36543(7) 0.0143(2) Uani d . 1 1
H H18 0.634(2) 0.4368(13) 0.4203(11) 0.017 Uiso d . 1 1
C C19 0.46435(17) 0.43027(11) 0.35336(10) 0.0186(3) Uani d . 1 1
H H19A 0.4358 0.4481 0.2906 0.022 Uiso calc R 1 1
H H19B 0.4096 0.4684 0.3971 0.022 Uiso calc R 1 1
C C20 0.43414(18) 0.32571(11) 0.36862(10) 0.0192(3) Uani d . 1 1
H H20A 0.3335 0.3175 0.3747 0.023 Uiso calc R 1 1
H H20B 0.4765 0.3060 0.4273 0.023 Uiso calc R 1 1
C C21 0.48560(17) 0.26014(11) 0.29316(10) 0.0187(3) Uani d . 1 1
H H21A 0.4471 0.1960 0.3034 0.022 Uiso calc R 1 1
H H21B 0.4504 0.2833 0.2336 0.022 Uiso calc R 1 1
N N22 0.63722(14) 0.25275(9) 0.28777(7) 0.0149(2) Uani d . 1 1
H H22 0.662(2) 0.2237(13) 0.2382(11) 0.018 Uiso d . 1 1
C C23 0.69697(18) 0.19430(10) 0.36349(9) 0.0174(3) Uani d . 1 1
H H23A 0.6546 0.2156 0.4224 0.021 Uiso calc R 1 1
C C24 0.84928(18) 0.21402(10) 0.36830(9) 0.0170(3) Uani d . 1 1
H H24A 0.8900 0.1791 0.4205 0.020 Uiso calc R 1 1
H H24B 0.8943 0.1919 0.3114 0.020 Uiso calc R 1 1
C C25 0.8201(2) 0.67969(11) 0.34008(10) 0.0228(3) Uani d . 1 1
H H25A 0.9188 0.6913 0.3471 0.034 Uiso calc R 1 1
H H25B 0.7692 0.7182 0.3845 0.034 Uiso calc R 1 1
H H25C 0.7916 0.6968 0.2779 0.034 Uiso calc R 1 1
C C26 0.6686(2) 0.08823(11) 0.35262(11) 0.0266(4) Uani d . 1 1
H H26A 0.5693 0.0770 0.3544 0.040 Uiso calc R 1 1
H H26B 0.7130 0.0534 0.4027 0.040 Uiso calc R 1 1
H H26C 0.7055 0.0663 0.2939 0.040 Uiso calc R 1 1

loop_
_atom_site_aniso_label
_atom_site_aniso_U_11
_atom_site_aniso_U_22
_atom_site_aniso_U_33
_atom_site_aniso_U_12
_atom_site_aniso_U_13
_atom_site_aniso_U_23
Cl1 0.0206(2) 0.02300(17) 0.01969(14) -0.00200(14) -0.00002(13) -0.00204(11)
Cl2 0.0262(2) 0.02052(16) 0.01430(13) -0.00036(15) 0.00089(13) 0.00095(11)
Ni1 0.01140(10) 0.01451(8) 0.01122(7) -0.00030(8) -0.00007(7) -0.00057(5)
O1 0.0176(6) 0.0210(5) 0.0159(4) -0.0025(5) 0.0020(4) -0.0034(4)
O2 0.0185(6) 0.0224(5) 0.0155(4) -0.0030(5) -0.0025(4) 0.0017(4)
O3 0.0282(8) 0.0289(6) 0.0221(5) 0.0022(6) 0.0062(5) 0.0027(4)
O4 0.0328(9) 0.0410(8) 0.0428(7) 0.0097(7) -0.0187(6) -0.0186(6)
N11 0.0148(6) 0.0176(5) 0.0146(4) 0.0005(5) -0.0009(4) -0.0020(4)
C12 0.0134(7) 0.0229(7) 0.0210(6) 0.0025(6) -0.0025(5) -0.0015(5)
C13 0.0148(8) 0.0225(7) 0.0225(6) -0.0013(6) -0.0054(6) -0.0016(5)
C14 0.0129(7) 0.0220(7) 0.0193(6) -0.0025(6) 0.0014(5) -0.0002(5)
N15 0.0149(6) 0.0177(5) 0.0128(4) 0.0003(5) 0.0005(4) -0.0009(4)
C16 0.0150(7) 0.0164(6) 0.0145(5) -0.0011(5) 0.0003(5) -0.0017(4)
C17 0.0173(8) 0.0145(6) 0.0186(5) 0.0008(6) 0.0005(5) -0.0004(5)
N18 0.0131(6) 0.0147(5) 0.0150(5) -0.0004(5) -0.0008(4) 0.0002(4)
C19 0.0126(8) 0.0216(7) 0.0215(6) 0.0009(6) 0.0014(5) -0.0012(5)
C20 0.0151(8) 0.0198(7) 0.0228(6) -0.0015(6) 0.0036(6) -0.0020(5)
C21 0.0135(7) 0.0214(7) 0.0211(6) -0.0022(6) -0.0015(5) -0.0024(5)
N22 0.0150(6) 0.0178(5) 0.0119(4) 0.0002(5) -0.0005(4) -0.0009(4)
C23 0.0191(8) 0.0184(6) 0.0146(5) -0.0002(6) -0.0006(5) 0.0016(4)
C24 0.0163(8) 0.0151(6) 0.0195(6) 0.0001(6) -0.0019(5) 0.0016(5)
C25 0.0216(9) 0.0175(7) 0.0294(7) -0.0043(6) -0.0001(6) -0.0024(5)
C26 0.0250(10) 0.0188(7) 0.0359(8) -0.0032(7) -0.0037(7) 0.0062(6)

loop_
_atom_type_symbol
_atom_type_description
_atom_type_scat_dispersion_real
_atom_type_scat_dispersion_imag
_atom_type_scat_source
C C 0.0033 0.0016 'International Tables Vol C Tables 4.2.6.8 and 6.1.1.4'
H H 0.0000 0.0000 'International Tables Vol C Tables 4.2.6.8 and 6.1.1.4'
N N 0.0061 0.0033 'International Tables Vol C Tables 4.2.6.8 and 6.1.1.4'
O O 0.0106 0.0060 'International Tables Vol C Tables 4.2.6.8 and 6.1.1.4'
Cl Cl 0.1484 0.1585 'International Tables Vol C Tables 4.2.6.8 and 6.1.1.4'
Ni Ni 0.3393 1.1124 'International Tables Vol C Tables 4.2.6.8 and 6.1.1.4'

loop_
_geom_angle_atom_site_label_1
_geom_angle_atom_site_label_2
_geom_angle_atom_site_label_3
_geom_angle
N18 Ni1 N11 99.41(5)
N18 Ni1 O1 173.42(4)
N11 Ni1 O1 87.06(4)
N18 Ni1 N15 83.26(5)
N11 Ni1 N15 92.14(5)
O1 Ni1 N15 95.45(5)
N18 Ni1 O2 86.14(5)
N11 Ni1 O2 174.18(5)
O1 Ni1 O2 87.43(5)
N15 Ni1 O2 90.27(5)
N18 Ni1 N22 92.68(5)
N11 Ni1 N22 83.09(5)
O1 Ni1 N22 89.20(5)
N15 Ni1 N22 173.17(5)
O2 Ni1 N22 94.95(5)
Ni1 O1 H1A 110.9(18)
Ni1 O1 H1B 115.6(13)
H1A O1 H1B 109.4(19)
Ni1 O2 H2A 112.7(18)
Ni1 O2 H2B 124.1(14)
H2A O2 H2B 110(2)
H3A O3 H3B 102(2)
H4A O4 H4B 108(3)
C12 N11 C24 110.96(13)
C12 N11 Ni1 116.73(9)
C24 N11 Ni1 105.25(9)
C12 N11 H11 110.4(14)
C24 N11 H11 107.2(13)
Ni1 N11 H11 105.8(13)
N11 C12 C13 112.31(14)
N11 C12 H12A 109.1
C13 C12 H12A 109.1
N11 C12 H12B 109.1
C13 C12 H12B 109.1
H12A C12 H12B 107.9
C12 C13 C14 114.56(12)
C12 C13 H13A 108.6
C14 C13 H13A 108.6
C12 C13 H13B 108.6
C14 C13 H13B 108.6
H13A C13 H13B 107.6
N15 C14 C13 113.47(13)
N15 C14 H14A 108.9
C13 C14 H14A 108.9
N15 C14 H14B 108.9
C13 C14 H14B 108.9
H14A C14 H14B 107.7
C14 N15 C16 112.00(11)
C14 N15 Ni1 117.88(9)
C16 N15 Ni1 108.68(9)
C14 N15 H15 108.2(15)
C16 N15 H15 104.2(13)
Ni1 N15 H15 104.7(13)
N15 C16 C17 108.04(11)
N15 C16 C25 112.81(12)
C17 C16 C25 111.14(13)
N15 C16 H16A 108.2
C17 C16 H16A 108.2
C25 C16 H16A 108.2
N18 C17 C16 110.16(13)
N18 C17 H17A 109.6
C16 C17 H17A 109.6
N18 C17 H17B 109.6
C16 C17 H17B 109.6
H17A C17 H17B 108.1
C19 N18 C17 111.14(12)
C19 N18 Ni1 116.84(9)
C17 N18 Ni1 105.79(9)
C19 N18 H18 107.6(14)
C17 N18 H18 109.7(13)
Ni1 N18 H18 105.5(13)
N18 C19 C20 112.22(13)
N18 C19 H19A 109.2
C20 C19 H19A 109.2
N18 C19 H19B 109.2
C20 C19 H19B 109.2
H19A C19 H19B 107.9
C19 C20 C21 114.79(12)
C19 C20 H20A 108.6
C21 C20 H20A 108.6
C19 C20 H20B 108.6
C21 C20 H20B 108.6
H20A C20 H20B 107.5
N22 C21 C20 114.12(13)
N22 C21 H21A 108.7
C20 C21 H21A 108.7
N22 C21 H21B 108.7
C20 C21 H21B 108.7
H21A C21 H21B 107.6
C21 N22 C23 112.74(12)
C21 N22 Ni1 116.93(9)
C23 N22 Ni1 108.15(9)
C21 N22 H22 110.6(15)
C23 N22 H22 104.5(12)
Ni1 N22 H22 102.7(13)
N22 C23 C24 108.32(12)
N22 C23 C26 113.08(13)
C24 C23 C26 111.22(14)
N22 C23 H23A 108.0
C24 C23 H23A 108.0
C26 C23 H23A 108.0
N11 C24 C23 109.77(13)
N11 C24 H24A 109.7
C23 C24 H24A 109.7
N11 C24 H24B 109.7
C23 C24 H24B 109.7
H24A C24 H24B 108.2
C16 C25 H25A 109.5
C16 C25 H25B 109.5
H25A C25 H25B 109.5
C16 C25 H25C 109.5
H25A C25 H25C 109.5
H25B C25 H25C 109.5
C23 C26 H26A 109.5
C23 C26 H26B 109.5
H26A C26 H26B 109.5
C23 C26 H26C 109.5
H26A C26 H26C 109.5
H26B C26 H26C 109.5

loop_
_geom_bond_atom_site_label_1
_geom_bond_atom_site_label_2
_geom_bond_distance
Ni1 N18 2.0836(12)
Ni1 N11 2.1017(13)
Ni1 O1 2.1105(11)
Ni1 N15 2.1249(13)
Ni1 O2 2.1253(11)
Ni1 N22 2.1312(13)
O1 H1A 0.73(2)
O1 H1B 0.85(2)
O2 H2A 0.74(2)
O2 H2B 0.80(2)
O3 H3A 0.81(2)
O3 H3B 0.78(2)
O4 H4A 0.75(3)
O4 H4B 0.72(3)
N11 C12 1.474(2)
N11 C24 1.4767(19)
N11 H11 0.853(15)
C12 C13 1.517(2)
C12 H12A 0.9900
C12 H12B 0.9900
C13 C14 1.527(2)
C13 H13A 0.9900
C13 H13B 0.9900
C14 N15 1.492(2)
C14 H14A 0.9900
C14 H14B 0.9900
N15 C16 1.4980(18)
N15 H15 0.861(17)
C16 C17 1.512(2)
C16 C25 1.523(2)
C16 H16A 1.0000
C17 N18 1.4800(19)
C17 H17A 0.9900
C17 H17B 0.9900
N18 C19 1.476(2)
N18 H18 0.861(16)
C19 C20 1.520(2)
C19 H19A 0.9900
C19 H19B 0.9900
C20 C21 1.523(2)
C20 H20A 0.9900
C20 H20B 0.9900
C21 N22 1.481(2)
C21 H21A 0.9900
C21 H21B 0.9900
N22 C23 1.4965(18)
N22 H22 0.864(17)
C23 C24 1.510(3)
C23 C26 1.529(2)
C23 H23A 1.0000
C24 H24A 0.9900
C24 H24B 0.9900
C25 H25A 0.9800
C25 H25B 0.9800
C25 H25C 0.9800
C26 H26A 0.9800
C26 H26B 0.9800
C26 H26C 0.9800

loop_
_geom_hbond_atom_site_label_D
_geom_hbond_atom_site_label_H
_geom_hbond_atom_site_label_A
_geom_hbond_site_symmetry_A
_geom_hbond_distance_DH
_geom_hbond_distance_HA
_geom_hbond_distance_DA
_geom_hbond_angle_DHA
O1 H1A Cl1 . 0.73(2) 2.44(2) 3.1580(12) 172(2)
O1 H1B O3 . 0.85(2) 1.84(2) 2.6912(17) 176(2)
O2 H2A Cl2 . 0.74(2) 2.38(2) 3.1192(13) 176(2)
O2 H2B O4 . 0.80(2) 1.88(2) 2.6767(18) 177(2)
O3 H3A Cl2 . 0.81(2) 2.50(3) 3.2587(15) 156(2)
O3 H3B Cl1 4 0.78(2) 2.48(2) 3.2256(14) 160(2)
O4 H4A Cl1 . 0.75(3) 2.50(3) 3.1971(18) 154(2)
O4 H4B Cl1 4_455 0.72(3) 2.50(3) 3.2227(16) 173(3)

loop_
_geom_torsion_atom_site_label_1
_geom_torsion_atom_site_label_2
_geom_torsion_atom_site_label_3
_geom_torsion_atom_site_label_4
_geom_torsion
N18 Ni1 N11 C12 -122.05(10)
O1 Ni1 N11 C12 56.81(10)
N15 Ni1 N11 C12 -38.54(10)
N22 Ni1 N11 C12 146.36(11)
N18 Ni1 N11 C24 114.41(10)
O1 Ni1 N11 C24 -66.72(10)
N15 Ni1 N11 C24 -162.07(10)
N22 Ni1 N11 C24 22.83(10)
C24 N11 C12 C13 -179.52(11)
Ni1 N11 C12 C13 59.94(14)
N11 C12 C13 C14 -72.87(18)
C12 C13 C14 N15 68.35(18)
C13 C14 N15 C16 75.20(15)
C13 C14 N15 Ni1 -52.00(14)
N18 Ni1 N15 C14 134.12(9)
N11 Ni1 N15 C14 34.89(9)
O1 Ni1 N15 C14 -52.36(9)
O2 Ni1 N15 C14 -139.80(9)
N18 Ni1 N15 C16 5.35(9)
N11 Ni1 N15 C16 -93.88(9)
O1 Ni1 N15 C16 178.86(9)
O2 Ni1 N15 C16 91.42(9)
C14 N15 C16 C17 -163.86(11)
Ni1 N15 C16 C17 -31.87(12)
C14 N15 C16 C25 72.87(16)
Ni1 N15 C16 C25 -155.13(11)
N15 C16 C17 N18 54.08(14)
C25 C16 C17 N18 178.35(10)
C16 C17 N18 C19 -175.47(11)
C16 C17 N18 Ni1 -47.70(12)
N11 Ni1 N18 C19 -122.13(10)
N15 Ni1 N18 C19 146.81(10)
O2 Ni1 N18 C19 56.08(10)
N22 Ni1 N18 C19 -38.70(10)
N11 Ni1 N18 C17 113.58(9)
N15 Ni1 N18 C17 22.53(9)
O2 Ni1 N18 C17 -68.20(9)
N22 Ni1 N18 C17 -162.98(9)
C17 N18 C19 C20 -179.10(11)
Ni1 N18 C19 C20 59.39(13)
N18 C19 C20 C21 -71.94(17)
C19 C20 C21 N22 68.51(18)
C20 C21 N22 C23 74.12(15)
C20 C21 N22 Ni1 -52.15(14)
N18 Ni1 N22 C21 35.07(10)
N11 Ni1 N22 C21 134.24(10)
O1 Ni1 N22 C21 -138.62(10)
O2 Ni1 N22 C21 -51.28(10)
N18 Ni1 N22 C23 -93.44(9)
N11 Ni1 N22 C23 5.72(9)
O1 Ni1 N22 C23 92.86(9)
O2 Ni1 N22 C23 -179.79(9)
C21 N22 C23 C24 -163.87(12)
Ni1 N22 C23 C24 -33.01(13)
C21 N22 C23 C26 72.38(17)
Ni1 N22 C23 C26 -156.76(12)
C12 N11 C24 C23 -175.69(11)
Ni1 N11 C24 C23 -48.56(12)
N22 C23 C24 N11 55.86(14)
C26 C23 C24 N11 -179.28(11)
